data_2215225
loop_
_publ_author_name
'Zhang, Rui-Hong'
'Yang, Guang-Ming'

_publ_section_title
'[4',4''-Dichloro-7,12-diphenyl-5,6:13,14-dibenzo-1,4,8,11-tetraazacyclopentadeca-5,7,11,13-tetraene-2,3-dione(2--)]nickel(II)'
_journal_coeditor_code NC2051
_journal_issue 9
_journal_name_full 'Acta Crystallographica Section E'
_journal_page_first m2335
_journal_page_last m2335
_journal_paper_doi 10.1107/S1600536807039451
_journal_volume 63
_journal_year 2007
_chemical_formula_iupac '[Ni (C31 H22 Cl2 N4 O2)]'
_chemical_formula_moiety 'C31 H22 Cl2 N4 Ni O2'
_chemical_formula_sum 'C31 H22 Cl2 N4 Ni O2'
_chemical_formula_weight 612.14
_chemical_name_systematic
;
[4',4''-Dichloro-7,12-diphenyl-5,6:13,14-dibenzo-1,4,8,11-
tetraazacyclopentadeca-5,7,11,13-tetraene-2,3-dione(2-)]nickel(II)
;
_space_group_IT_number 14
_symmetry_cell_setting monoclinic
_symmetry_space_group_name_Hall '-P 2yn'
_symmetry_space_group_name_H-M 'P 1 21/n 1'
_atom_sites_solution_hydrogens geom
_atom_sites_solution_primary direct
_atom_sites_solution_secondary difmap
_audit_creation_method SHELXL-97
_cell_angle_alpha 90.00
_cell_angle_beta 106.582(2)
_cell_angle_gamma 90.00
_cell_formula_units_Z 4
_cell_length_a 11.7341(17)
_cell_length_b 14.900(2)
_cell_length_c 16.235(2)
_cell_measurement_reflns_used 4332
_cell_measurement_temperature 293(2)
_cell_measurement_theta_max 26.00
_cell_measurement_theta_min 2.52
_cell_volume 2720.4(6)
_computing_cell_refinement 'SAINT (Bruker, 1997)'
_computing_data_collection 'SMART (Bruker, 1997)'
_computing_data_reduction SAINT
_computing_molecular_graphics 'SHELXTL (Bruker, 2000)'
_computing_publication_material SHELXTL
_computing_structure_refinement 'SHELXL97 (Sheldrick, 1997)'
_computing_structure_solution 'SHELXS97 (Sheldrick, 1997)'
_diffrn_ambient_temperature 293(2)
_diffrn_measured_fraction_theta_full 0.993
_diffrn_measured_fraction_theta_max 0.993
_diffrn_measurement_device_type 'Bruker SMART CCD area-detector'
_diffrn_measurement_method '\f and \w'
_diffrn_radiation_monochromator graphite
_diffrn_radiation_source 'fine-focus sealed tube'
_diffrn_radiation_type MoK\a
_diffrn_radiation_wavelength 0.71073
_diffrn_reflns_av_R_equivalents 0.0341
_diffrn_reflns_av_sigmaI/netI 0.0447
_diffrn_reflns_limit_h_max 14
_diffrn_reflns_limit_h_min -12
_diffrn_reflns_limit_k_max 18
_diffrn_reflns_limit_k_min -18
_diffrn_reflns_limit_l_max 10
_diffrn_reflns_limit_l_min -20
_diffrn_reflns_number 15103
_diffrn_reflns_theta_full 26.40
_diffrn_reflns_theta_max 26.40
_diffrn_reflns_theta_min 1.89
_diffrn_standards_decay_% 0
_diffrn_standards_interval_time 0
_diffrn_standards_number 0
_exptl_absorpt_coefficient_mu 0.947
_exptl_absorpt_correction_T_max 0.891
_exptl_absorpt_correction_T_min 0.805
_exptl_absorpt_correction_type multi-scan
_exptl_absorpt_process_details '(SADABS; Sheldrick, 1996)'
_exptl_crystal_colour red
_exptl_crystal_density_diffrn 1.495
_exptl_crystal_density_method 'not measured'
_exptl_crystal_description block
_exptl_crystal_F_000 1256
_exptl_crystal_size_max 0.28
_exptl_crystal_size_mid 0.20
_exptl_crystal_size_min 0.14
_refine_diff_density_max 0.532
_refine_diff_density_min -0.284
_refine_ls_extinction_method none
_refine_ls_goodness_of_fit_ref 1.031
_refine_ls_hydrogen_treatment constr
_refine_ls_matrix_type full
_refine_ls_number_parameters 373
_refine_ls_number_reflns 5556
_refine_ls_number_restraints 4
_refine_ls_restrained_S_all 1.031
_refine_ls_R_factor_all 0.0733
_refine_ls_R_factor_gt 0.0378
_refine_ls_shift/su_max 0.001
_refine_ls_shift/su_mean 0.000
_refine_ls_structure_factor_coef Fsqd
_refine_ls_weighting_details 'calc w=1/[\s^2^(Fo^2^)+(0.0349P)^2^+1.2682P] where P=(Fo^2^+2Fc^2^)/3'
_refine_ls_weighting_scheme calc
_refine_ls_wR_factor_gt 0.0796
_refine_ls_wR_factor_ref 0.0945
_reflns_number_gt 3780
_reflns_number_total 5556
_reflns_threshold_expression I>2\s(I)
_cod_data_source_file nc2051.cif
_cod_data_source_block I
_cod_original_sg_symbol_H-M 'P 21/n'
_cod_database_code 2215225
_cod_database_fobs_code 2215225

loop_
_symmetry_equiv_pos_as_xyz
'x, y, z'
'-x+1/2, y+1/2, -z+1/2'
'-x, -y, -z'
'x-1/2, -y-1/2, z-1/2'

loop_
_atom_site_type_symbol
_atom_site_label
_atom_site_fract_x
_atom_site_fract_y
_atom_site_fract_z
_atom_site_U_iso_or_equiv
_atom_site_adp_type
_atom_site_calc_flag
_atom_site_refinement_flags
_atom_site_occupancy
_atom_site_disorder_assembly
_atom_site_disorder_group
Ni Ni1 0.60785(3) 0.66024(2) 0.08881(2) 0.03775(11) Uani d . 1 A .
Cl Cl1 0.07277(7) 0.39951(6) 0.04929(6) 0.0701(3) Uani d . 1 A .
Cl Cl2 1.23327(7) 0.75094(7) 0.16199(6) 0.0721(3) Uani d . 1 . .
O O1 0.58144(19) 0.55245(16) 0.29861(12) 0.0666(6) Uani d . 1 . .
O O2 0.81015(19) 0.60420(15) 0.31840(12) 0.0643(6) Uani d . 1 . .
N N1 0.54278(18) 0.58085(14) 0.15208(13) 0.0395(5) Uani d . 1 . .
N N2 0.75073(19) 0.64553(15) 0.17400(14) 0.0427(6) Uani d . 1 . .
N N3 0.66880(19) 0.75272(15) 0.03553(14) 0.0435(6) Uani d D 1 . .
N N4 0.46670(19) 0.67016(15) -0.00050(14) 0.0444(6) Uani d D 1 . .
C C1 0.6104(2) 0.57871(19) 0.23642(17) 0.0442(7) Uani d . 1 . .
C C2 0.7364(3) 0.61159(18) 0.24794(18) 0.0449(7) Uani d . 1 . .
C C3 0.8631(2) 0.66991(19) 0.16892(17) 0.0449(7) Uani d . 1 A .
C C4 0.9652(3) 0.6247(2) 0.2172(2) 0.0610(9) Uani d . 1 . .
H H4 0.9570 0.5774 0.2525 0.073 Uiso calc R 1 . .
C C5 1.0769(3) 0.6482(2) 0.2137(2) 0.0661(9) Uani d . 1 . .
H H5 1.1432 0.6167 0.2457 0.079 Uiso calc R 1 . .
C C6 1.0897(2) 0.7189(2) 0.1625(2) 0.0542(8) Uani d . 1 . .
C C7 0.9931(2) 0.7629(2) 0.11227(18) 0.0489(7) Uani d . 1 A .
H H7 1.0036 0.8099 0.0775 0.059 Uiso calc R 1 . .
C C8 0.8774(2) 0.73791(18) 0.11249(17) 0.0416(6) Uani d . 1 . .
C C9 0.7764(2) 0.78221(18) 0.05036(17) 0.0414(6) Uani d . 1 A .
C C10 0.8029(2) 0.86080(18) 0.00121(17) 0.0415(7) Uani d . 1 . .
C C11 0.8030(3) 0.9470(2) 0.0326(2) 0.0596(8) Uani d . 1 A .
H H11 0.7879 0.9570 0.0850 0.071 Uiso calc R 1 . .
C C12 0.8260(3) 1.0182(2) -0.0149(3) 0.0760(11) Uani d . 1 . .
H H12 0.8246 1.0765 0.0053 0.091 Uiso calc R 1 A .
C C13 0.8508(3) 1.0040(3) -0.0916(2) 0.0700(10) Uani d . 1 A .
H H13 0.8667 1.0524 -0.1227 0.084 Uiso calc R 1 . .
C C14 0.8522(3) 0.9188(2) -0.1220(2) 0.0576(8) Uani d . 1 . .
H H14 0.8700 0.9093 -0.1736 0.069 Uiso calc R 1 A .
C C15 0.8275(2) 0.8472(2) -0.07685(19) 0.0497(7) Uani d . 1 A .
H H15 0.8273 0.7894 -0.0984 0.060 Uiso calc R 1 . .
C C16 0.5678(3) 0.8024(2) -0.0258(2) 0.0444(9) Uani d PD 0.85 A 1
H H16 0.5976 0.8347 -0.0681 0.053 Uiso calc PR 0.85 A 1
C C17 0.5088(4) 0.8678(3) 0.0195(3) 0.0659(11) Uani d PD 0.85 A 1
H H17A 0.4463 0.8987 -0.0219 0.099 Uiso calc PR 0.85 A 1
H H17B 0.5664 0.9104 0.0507 0.099 Uiso calc PR 0.85 A 1
H H17C 0.4759 0.8359 0.0588 0.099 Uiso calc PR 0.85 A 1
C C18 0.4826(3) 0.7307(2) -0.0705(2) 0.0471(9) Uani d PD 0.85 A 1
H H18A 0.5148 0.6975 -0.1102 0.057 Uiso calc PR 0.85 A 1
H H18B 0.4071 0.7568 -0.1023 0.057 Uiso calc PR 0.85 A 1
C C16' 0.4666(15) 0.7683(9) -0.0329(12) 0.038(5) Uiso d PD 0.15 A 2
H H16' 0.4057 0.7700 -0.0886 0.046 Uiso calc PR 0.15 A 2
C C17' 0.436(3) 0.8440(16) 0.0189(17) 0.084(9) Uiso d PD 0.15 A 2
H H17D 0.3598 0.8329 0.0277 0.126 Uiso calc PR 0.15 A 2
H H17E 0.4337 0.8995 -0.0115 0.126 Uiso calc PR 0.15 A 2
H H17F 0.4954 0.8477 0.0736 0.126 Uiso calc PR 0.15 A 2
C C18' 0.5836(17) 0.771(2) -0.0533(12) 0.076(11) Uiso d PD 0.15 A 2
H H18C 0.5979 0.8296 -0.0749 0.091 Uiso calc PR 0.15 A 2
H H18D 0.5886 0.7253 -0.0944 0.091 Uiso calc PR 0.15 A 2
C C19 0.3662(2) 0.62871(17) -0.01172(17) 0.0379(6) Uani d . 1 A .
C C20 0.2648(2) 0.64962(18) -0.08949(17) 0.0394(6) Uani d . 1 . .
C C21 0.1782(2) 0.7101(2) -0.0846(2) 0.0518(8) Uani d . 1 A .
H H21 0.1822 0.7382 -0.0327 0.062 Uiso calc R 1 . .
C C22 0.0852(3) 0.7291(2) -0.1571(2) 0.0645(10) Uani d . 1 . .
H H22 0.0275 0.7706 -0.1538 0.077 Uiso calc R 1 A .
C C23 0.0778(3) 0.6872(3) -0.2331(2) 0.0664(10) Uani d . 1 A .
H H23 0.0146 0.6996 -0.2812 0.080 Uiso calc R 1 . .
C C24 0.1633(3) 0.6271(3) -0.2385(2) 0.0805(11) Uani d . 1 . .
H H24 0.1585 0.5987 -0.2904 0.097 Uiso calc R 1 A .
C C25 0.3475(2) 0.56027(17) 0.04796(17) 0.0378(6) Uani d . 1 . .
C C26 0.2372(2) 0.51519(18) 0.02465(19) 0.0444(7) Uani d . 1 A .
H H26 0.1814 0.5290 -0.0272 0.053 Uiso calc R 1 . .
C C27 0.2112(3) 0.45165(19) 0.0770(2) 0.0496(7) Uani d . 1 . .
C C28 0.2941(3) 0.4282(2) 0.1531(2) 0.0590(8) Uani d . 1 A .
H H28 0.2764 0.3841 0.1881 0.071 Uiso calc R 1 . .
C C29 0.4022(3) 0.4702(2) 0.17671(19) 0.0561(8) Uani d . 1 . .
H H29 0.4578 0.4530 0.2275 0.067 Uiso calc R 1 A .
C C30 0.4322(2) 0.53880(17) 0.12656(17) 0.0390(6) Uani d . 1 A .
C C31 0.2567(3) 0.6084(2) -0.1668(2) 0.0629(9) Uani d . 1 A .
H H31 0.3147 0.5676 -0.1708 0.076 Uiso calc R 1 . .

loop_
_atom_site_aniso_label
_atom_site_aniso_U_11
_atom_site_aniso_U_22
_atom_site_aniso_U_33
_atom_site_aniso_U_12
_atom_site_aniso_U_13
_atom_site_aniso_U_23
Ni1 0.03631(19) 0.0415(2) 0.03085(19) -0.00117(15) 0.00221(14) 0.00725(16)
Cl1 0.0572(5) 0.0555(5) 0.0975(7) -0.0167(4) 0.0221(5) 0.0114(5)
Cl2 0.0373(4) 0.0993(7) 0.0743(6) -0.0043(4) 0.0072(4) -0.0041(5)
O1 0.0724(15) 0.0953(18) 0.0321(11) -0.0104(13) 0.0147(11) 0.0105(11)
O2 0.0642(14) 0.0843(16) 0.0322(11) -0.0081(12) -0.0058(10) 0.0055(11)
N1 0.0432(13) 0.0445(13) 0.0287(12) 0.0010(10) 0.0069(10) 0.0063(10)
N2 0.0376(12) 0.0540(15) 0.0323(12) -0.0008(10) 0.0033(10) 0.0078(11)
N3 0.0382(12) 0.0481(14) 0.0368(13) -0.0053(10) -0.0011(10) 0.0114(11)
N4 0.0390(13) 0.0502(14) 0.0390(13) -0.0041(11) 0.0030(10) 0.0155(11)
C1 0.0537(17) 0.0465(17) 0.0313(15) 0.0021(13) 0.0104(13) 0.0025(13)
C2 0.0519(17) 0.0438(17) 0.0343(16) 0.0015(13) 0.0048(14) -0.0005(13)
C3 0.0416(16) 0.0509(18) 0.0358(15) 0.0009(13) 0.0006(12) 0.0012(13)
C4 0.0479(18) 0.070(2) 0.055(2) 0.0021(16) -0.0023(15) 0.0191(17)
C5 0.0402(17) 0.082(3) 0.063(2) 0.0065(17) -0.0052(15) 0.0115(19)
C6 0.0375(16) 0.069(2) 0.0510(19) -0.0060(15) 0.0039(14) -0.0086(17)
C7 0.0419(16) 0.0561(19) 0.0430(17) -0.0045(14) 0.0029(13) 0.0002(14)
C8 0.0364(14) 0.0480(17) 0.0350(15) -0.0025(12) 0.0013(12) -0.0032(13)
C9 0.0406(15) 0.0449(16) 0.0349(15) -0.0071(13) 0.0047(12) -0.0016(13)
C10 0.0326(14) 0.0478(17) 0.0374(15) -0.0080(12) -0.0006(12) 0.0057(13)
C11 0.068(2) 0.057(2) 0.0495(19) -0.0166(17) 0.0106(16) -0.0070(16)
C12 0.092(3) 0.045(2) 0.086(3) -0.0238(19) 0.018(2) -0.0063(19)
C13 0.073(2) 0.064(2) 0.069(2) -0.0216(18) 0.014(2) 0.0187(19)
C14 0.0483(17) 0.071(2) 0.0527(19) -0.0113(16) 0.0130(15) 0.0119(17)
C15 0.0446(16) 0.0505(18) 0.0522(18) -0.0064(14) 0.0108(14) 0.0014(15)
C16 0.0367(19) 0.046(2) 0.043(2) -0.0021(16) -0.0005(16) 0.0172(19)
C17 0.071(3) 0.061(3) 0.058(3) 0.008(2) 0.005(2) 0.004(2)
C18 0.0385(18) 0.056(2) 0.0381(19) -0.0064(16) -0.0029(15) 0.0164(18)
C19 0.0352(14) 0.0389(15) 0.0378(15) 0.0003(12) 0.0075(12) 0.0039(12)
C20 0.0344(14) 0.0401(15) 0.0403(15) -0.0041(12) 0.0052(11) 0.0093(13)
C21 0.0471(17) 0.059(2) 0.0516(19) 0.0070(15) 0.0179(15) 0.0105(15)
C22 0.0428(17) 0.075(2) 0.077(3) 0.0173(16) 0.0190(17) 0.034(2)
C23 0.0477(19) 0.085(3) 0.055(2) -0.0020(18) -0.0049(16) 0.0267(19)
C24 0.082(3) 0.087(3) 0.052(2) 0.010(2) -0.0128(19) -0.0062(19)
C25 0.0396(14) 0.0337(14) 0.0409(15) 0.0003(12) 0.0128(12) 0.0033(12)
C26 0.0424(15) 0.0389(16) 0.0501(17) -0.0016(13) 0.0105(13) 0.0081(13)
C27 0.0468(17) 0.0426(17) 0.061(2) -0.0059(13) 0.0175(15) 0.0017(15)
C28 0.068(2) 0.054(2) 0.057(2) -0.0100(17) 0.0218(17) 0.0136(16)
C29 0.0602(19) 0.060(2) 0.0438(18) -0.0056(16) 0.0078(15) 0.0145(15)
C30 0.0432(15) 0.0388(15) 0.0365(15) 0.0021(12) 0.0139(12) 0.0035(12)
C31 0.066(2) 0.063(2) 0.052(2) 0.0161(17) 0.0025(17) -0.0050(17)

loop_
_atom_type_symbol
_atom_type_description
_atom_type_scat_dispersion_real
_atom_type_scat_dispersion_imag
_atom_type_scat_source
C C 0.0033 0.0016 'International Tables Vol C Tables 4.2.6.8 and 6.1.1.4'
H H 0.0000 0.0000 'International Tables Vol C Tables 4.2.6.8 and 6.1.1.4'
Cl Cl 0.1484 0.1585 'International Tables Vol C Tables 4.2.6.8 and 6.1.1.4'
N N 0.0061 0.0033 'International Tables Vol C Tables 4.2.6.8 and 6.1.1.4'
Ni Ni 0.3393 1.1124 'International Tables Vol C Tables 4.2.6.8 and 6.1.1.4'
O O 0.0106 0.0060 'International Tables Vol C Tables 4.2.6.8 and 6.1.1.4'

loop_
_geom_angle_atom_site_label_1
_geom_angle_atom_site_label_2
_geom_angle_atom_site_label_3
_geom_angle
_geom_angle_publ_flag
N2 Ni1 N1 86.53(9) y
N2 Ni1 N4 176.84(10) y
N1 Ni1 N4 93.78(9) y
N2 Ni1 N3 92.76(9) y
N1 Ni1 N3 171.82(10) y
N4 Ni1 N3 87.37(9) y
C1 N1 C30 120.7(2) ?
C1 N1 Ni1 110.65(18) ?
C30 N1 Ni1 127.86(17) ?
C2 N2 C3 120.5(2) ?
C2 N2 Ni1 112.94(18) ?
C3 N2 Ni1 126.44(18) ?
C9 N3 C16 119.9(2) ?
C9 N3 C18' 117.1(9) ?
C9 N3 Ni1 130.16(19) ?
C16 N3 Ni1 109.55(18) ?
C18' N3 Ni1 109.6(11) ?
C19 N4 C18 118.9(2) ?
C19 N4 C16' 119.2(7) ?
C19 N4 Ni1 129.77(19) ?
C18 N4 Ni1 111.12(17) ?
C16' N4 Ni1 104.6(7) ?
O1 C1 N1 128.0(3) ?
O1 C1 C2 119.6(3) ?
N1 C1 C2 112.4(2) ?
O2 C2 N2 128.8(3) ?
O2 C2 C1 119.3(3) ?
N2 C2 C1 111.9(2) ?
N2 C3 C4 120.9(3) ?
N2 C3 C8 121.1(2) ?
C4 C3 C8 117.9(3) ?
C5 C4 C3 121.9(3) ?
C5 C4 H4 119.1 ?
C3 C4 H4 119.1 ?
C4 C5 C6 119.3(3) ?
C4 C5 H5 120.3 ?
C6 C5 H5 120.3 ?
C7 C6 C5 121.0(3) ?
C7 C6 Cl2 120.2(3) ?
C5 C6 Cl2 118.8(2) ?
C6 C7 C8 120.6(3) ?
C6 C7 H7 119.7 ?
C8 C7 H7 119.7 ?
C3 C8 C7 119.1(2) ?
C3 C8 C9 123.1(2) ?
C7 C8 C9 117.8(2) ?
N3 C9 C8 121.8(2) ?
N3 C9 C10 120.4(2) ?
C8 C9 C10 117.8(2) ?
C11 C10 C15 119.5(3) ?
C11 C10 C9 120.6(3) ?
C15 C10 C9 119.9(3) ?
C10 C11 C12 119.2(3) ?
C10 C11 H11 120.4 ?
C12 C11 H11 120.4 ?
C13 C12 C11 120.8(3) ?
C13 C12 H12 119.6 ?
C11 C12 H12 119.6 ?
C14 C13 C12 120.0(3) ?
C14 C13 H13 120.0 ?
C12 C13 H13 120.0 ?
C13 C14 C15 120.3(3) ?
C13 C14 H14 119.9 ?
C15 C14 H14 119.9 ?
C14 C15 C10 120.2(3) ?
C14 C15 H15 119.9 ?
C10 C15 H15 119.9 ?
C18 C16 C17 111.2(3) ?
C18 C16 N3 105.0(3) ?
C17 C16 N3 112.3(3) ?
C18 C16 H16 109.4 ?
C17 C16 H16 109.4 ?
N3 C16 H16 109.4 ?
C16 C17 H17A 109.5 ?
C16 C17 H17B 109.5 ?
H17A C17 H17B 109.5 ?
C16 C17 H17C 109.5 ?
H17A C17 H17C 109.5 ?
H17B C17 H17C 109.5 ?
C16 C18 N4 105.7(3) ?
C16 C18 H18A 110.6 ?
N4 C18 H18A 110.6 ?
C16 C18 H18B 110.6 ?
N4 C18 H18B 110.6 ?
H18A C18 H18B 108.7 ?
C18' C16' C17' 119(2) ?
C18' C16' N4 101.0(15) ?
C17' C16' N4 119.5(16) ?
C18' C16' H16' 105.5 ?
C17' C16' H16' 105.5 ?
N4 C16' H16' 105.5 ?
C16' C17' H17D 109.5 ?
C16' C17' H17E 109.5 ?
H17D C17' H17E 109.5 ?
C16' C17' H17F 109.5 ?
H17D C17' H17F 109.5 ?
H17E C17' H17F 109.5 ?
C16' C18' N3 100.4(14) ?
C16' C18' H18C 111.7 ?
N3 C18' H18C 111.7 ?
C16' C18' H18D 111.7 ?
N3 C18' H18D 111.7 ?
H18C C18' H18D 109.5 ?
N4 C19 C25 122.7(2) ?
N4 C19 C20 119.4(2) ?
C25 C19 C20 117.9(2) ?
C31 C20 C21 119.0(3) ?
C31 C20 C19 120.5(2) ?
C21 C20 C19 120.5(3) ?
C20 C21 C22 119.9(3) ?
C20 C21 H21 120.0 ?
C22 C21 H21 120.0 ?
C23 C22 C21 120.4(3) ?
C23 C22 H22 119.8 ?
C21 C22 H22 119.8 ?
C22 C23 C24 120.0(3) ?
C22 C23 H23 120.0 ?
C24 C23 H23 120.0 ?
C23 C24 C31 119.9(3) ?
C23 C24 H24 120.1 ?
C31 C24 H24 120.1 ?
C26 C25 C30 119.3(2) ?
C26 C25 C19 116.9(2) ?
C30 C25 C19 123.8(2) ?
C27 C26 C25 120.9(3) ?
C27 C26 H26 119.5 ?
C25 C26 H26 119.5 ?
C26 C27 C28 120.5(3) ?
C26 C27 Cl1 120.4(2) ?
C28 C27 Cl1 119.0(2) ?
C29 C28 C27 119.6(3) ?
C29 C28 H28 120.2 ?
C27 C28 H28 120.2 ?
C28 C29 C30 122.2(3) ?
C28 C29 H29 118.9 ?
C30 C29 H29 118.9 ?
N1 C30 C25 121.5(2) ?
N1 C30 C29 121.2(2) ?
C25 C30 C29 117.3(2) ?
C20 C31 C24 120.8(3) ?
C20 C31 H31 119.6 ?
C24 C31 H31 119.6 ?

loop_
_geom_bond_atom_site_label_1
_geom_bond_atom_site_label_2
_geom_bond_distance
_geom_bond_publ_flag
Ni1 N2 1.857(2) y
Ni1 N1 1.867(2) y
Ni1 N4 1.870(2) y
Ni1 N3 1.874(2) y
Cl1 C27 1.740(3) ?
Cl2 C6 1.753(3) ?
O1 C1 1.218(3) ?
O2 C2 1.226(3) ?
N1 C1 1.373(3) ?
N1 C30 1.394(3) ?
N2 C2 1.356(3) ?
N2 C3 1.392(3) ?
N3 C9 1.293(3) ?
N3 C16 1.508(3) ?
N3 C18' 1.527(17) ?
N4 C19 1.297(3) ?
N4 C18 1.503(4) ?
N4 C16' 1.553(14) ?
C1 C2 1.518(4) ?
C3 C4 1.403(4) ?
C3 C8 1.408(4) ?
C4 C5 1.373(4) ?
C4 H4 0.9300 ?
C5 C6 1.377(4) ?
C5 H5 0.9300 ?
C6 C7 1.360(4) ?
C7 C8 1.409(4) ?
C7 H7 0.9300 ?
C8 C9 1.475(4) ?
C9 C10 1.499(4) ?
C10 C11 1.382(4) ?
C10 C15 1.393(4) ?
C11 C12 1.383(4) ?
C11 H11 0.9300 ?
C12 C13 1.373(5) ?
C12 H12 0.9300 ?
C13 C14 1.363(5) ?
C13 H13 0.9300 ?
C14 C15 1.372(4) ?
C14 H14 0.9300 ?
C15 H15 0.9300 ?
C16 C18 1.502(4) ?
C16 C17 1.504(6) ?
C16 H16 0.9800 ?
C17 H17A 0.9600 ?
C17 H17B 0.9600 ?
C17 H17C 0.9600 ?
C18 H18A 0.9700 ?
C18 H18B 0.9700 ?
C16' C18' 1.501(17) ?
C16' C17' 1.510(17) ?
C16' H16' 0.9800 ?
C17' H17D 0.9600 ?
C17' H17E 0.9600 ?
C17' H17F 0.9600 ?
C18' H18C 0.9700 ?
C18' H18D 0.9700 ?
C19 C25 1.466(3) ?
C19 C20 1.500(3) ?
C20 C31 1.376(4) ?
C20 C21 1.377(4) ?
C21 C22 1.387(4) ?
C21 H21 0.9300 ?
C22 C23 1.363(5) ?
C22 H22 0.9300 ?
C23 C24 1.366(5) ?
C23 H23 0.9300 ?
C24 C31 1.380(4) ?
C24 H24 0.9300 ?
C25 C26 1.411(4) ?
C25 C30 1.412(3) ?
C26 C27 1.364(4) ?
C26 H26 0.9300 ?
C27 C28 1.381(4) ?
C28 C29 1.368(4) ?
C28 H28 0.9300 ?
C29 C30 1.413(4) ?
C29 H29 0.9300 ?
C31 H31 0.9300 ?
